data_9000923
loop_
_publ_author_name
'Hollabaugh, C. L.'
'Foit, F. F.'

_publ_section_title
;
 The crystal structure of an Al-rich titanite from Grisons, Switzerland
;
_journal_name_full 'American Mineralogist'
_journal_page_first 725
_journal_page_last 732
_journal_volume 69
_journal_year 1984
_chemical_formula_sum 'Ca O5 Si Ti'
_chemical_name_mineral Titanite
_space_group_IT_number 15
_symmetry_space_group_name_Hall '-A 2ya'
_symmetry_space_group_name_H-M 'A 1 2/a 1'
_cell_angle_alpha 90
_cell_angle_beta 113.9
_cell_angle_gamma 90
_cell_length_a 7.050
_cell_length_b 8.681
_cell_length_c 6.539
_cell_formula_units_Z 4
_cell_volume 365.879
_database_code_amcsd 0000942
_exptl_crystal_density_diffrn 3.559
_cod_original_formula_sum 'Ca Ti Si O5'
_cod_database_code 9000923

loop_
_symmetry_equiv_pos_as_xyz
x,y,z
x,1/2+y,1/2+z
1/2+x,-y,z
1/2+x,1/2-y,1/2+z
1/2-x,y,-z
1/2-x,1/2+y,1/2-z
-x,-y,-z
-x,1/2-y,1/2-z

loop_
_atom_site_aniso_label
_atom_site_aniso_U_11
_atom_site_aniso_U_22
_atom_site_aniso_U_33
_atom_site_aniso_U_12
_atom_site_aniso_U_13
_atom_site_aniso_U_23
Ca 0.02159 0.00393 0.00576 0.00000 -0.00139 0.00000
Ti 0.01600 0.00611 0.00369 0.00428 0.00123 -0.00021
Si 0.00442 0.00260 0.00418 0.00000 0.00164 0.00000
O1 0.00551 0.00523 0.01072 0.00000 0.00449 0.00000
O2 0.00753 0.00722 0.00438 0.00235 0.00000 0.00079
O3 0.00716 0.00626 0.00579 0.00130 0.00301 0.00095

loop_
_atom_site_label
_atom_site_fract_x
_atom_site_fract_y
_atom_site_fract_z
Ca 0.25000 0.16720 0.00000
Ti 0.50000 0.00000 0.50000
Si 0.75000 0.18310 0.00000
O1 0.75000 0.07140 0.50000
O2 0.90980 0.06640 0.18550
O3 0.38180 0.21070 0.39740

loop_
_cod_related_entry_id
_cod_related_entry_database
_cod_related_entry_code
1 AMCSD 0000942
